data_4301419
loop_
_publ_author_name
'Claudia Cavazza'
'Fabrizia Fabrizi de Biani'
'Tiziana Funaioli'
'Piero Leoni'
'Fabio Marchetti'
'Lorella Marchetti'
'Piero Zanello'

_publ_contact_author_address
;      Dipartimento di Chimica e Chimica Industriale
      Universit\`a di Pisa
      Via Risorgimento, 35
      56126 Pisa
      Italy
;
_publ_contact_author_email leo@dcci.unipi.it
_publ_contact_author_fax '+39 050 2219260'
_publ_contact_author_name 'Professor Piero Leoni'
_publ_contact_author_phone '+39 050 2219217'
_publ_section_title
;
Synthesis and Electrochemical Characterization of Halide, Isocyanide, and
Alkynyl Synthons Containing the Encumbered Triangular Cluster Unit
Pt3(\m-PtBu2)3
;
_journal_name_full 'Inorganic Chemistry'
_journal_page_first 1385
_journal_page_last 1397
_journal_paper_doi 10.1021/ic801268v
_journal_volume 48
_journal_year 2009
_chemical_formula_moiety 'C34 H59 O2 P3 Pt3'
_chemical_formula_sum 'C34 H59 O2 P3 Pt3'
_chemical_formula_weight 1177.99
_chemical_name_systematic
;
tris(\m-2-di-t-butylphosphido)-phenylacetylide-dicarbonyl triplatinum(i,i,ii)
;
_space_group_IT_number 14
_symmetry_cell_setting monoclinic
_symmetry_space_group_name_Hall '-P 2yn'
_symmetry_space_group_name_H-M 'P 1 21/n 1'
_atom_sites_solution_hydrogens geom
_atom_sites_solution_primary direct
_atom_sites_solution_secondary difmap
_audit_creation_method SHELXL-97
_cell_angle_alpha 90.00
_cell_angle_beta 95.208(10)
_cell_angle_gamma 90.00
_cell_formula_units_Z 4
_cell_length_a 12.0782(19)
_cell_length_b 15.5308(19)
_cell_length_c 21.956(2)
_cell_measurement_reflns_used 35
_cell_measurement_temperature 293(2)
_cell_measurement_theta_max 15.95
_cell_measurement_theta_min 12.35
_cell_volume 4101.6(9)
_computing_cell_refinement 'Bruker XSCANS'
_computing_data_collection 'Bruker XSCANS'
_computing_data_reduction 'Bruker SHELXTL'
_computing_molecular_graphics 'Bruker SHELXTL'
_computing_publication_material 'WINGX-1.64 (Farrugia, 2001)'
_computing_structure_refinement 'SHELXL-97 (Sheldrick, 1997)'
_computing_structure_solution 'SHELXS-97 (Sheldrick, 1997)'
_diffrn_ambient_temperature 293(2)
_diffrn_measured_fraction_theta_full 0.993
_diffrn_measured_fraction_theta_max 0.993
_diffrn_measurement_device_type 'Bruker P4'
_diffrn_measurement_method '2\q/\w scans'
_diffrn_radiation_monochromator graphite
_diffrn_radiation_type MoK\a
_diffrn_radiation_wavelength 0.71073
_diffrn_reflns_av_R_equivalents 0.0511
_diffrn_reflns_av_sigmaI/netI 0.0675
_diffrn_reflns_limit_h_max 15
_diffrn_reflns_limit_h_min -1
_diffrn_reflns_limit_k_max 1
_diffrn_reflns_limit_k_min -19
_diffrn_reflns_limit_l_max 27
_diffrn_reflns_limit_l_min -27
_diffrn_reflns_number 10373
_diffrn_reflns_theta_full 26.50
_diffrn_reflns_theta_max 26.50
_diffrn_reflns_theta_min 1.86
_diffrn_source 'sealed tube'
_diffrn_standards_interval_count 97
_diffrn_standards_number 3
_exptl_absorpt_coefficient_mu 10.412
_exptl_absorpt_correction_T_max 0.1790
_exptl_absorpt_correction_T_min 0.0585
_exptl_absorpt_correction_type integration
_exptl_crystal_colour 'Reddish black'
_exptl_crystal_density_diffrn 1.919
_exptl_crystal_density_method 'not measured'
_exptl_crystal_description Prism
_exptl_crystal_F_000 2232
_exptl_crystal_size_max 0.40
_exptl_crystal_size_mid 0.36
_exptl_crystal_size_min 0.23
_refine_diff_density_max 1.250
_refine_diff_density_min -1.328
_refine_diff_density_rms 0.202
_refine_ls_extinction_method none
_refine_ls_goodness_of_fit_ref 1.006
_refine_ls_hydrogen_treatment constr
_refine_ls_matrix_type full
_refine_ls_number_parameters 379
_refine_ls_number_reflns 8442
_refine_ls_number_restraints 0
_refine_ls_restrained_S_all 1.006
_refine_ls_R_factor_all 0.0869
_refine_ls_R_factor_gt 0.0483
_refine_ls_shift/su_max 0.000
_refine_ls_shift/su_mean 0.000
_refine_ls_structure_factor_coef Fsqd
_refine_ls_weighting_details 'calc w=1/[\s^2^(Fo^2^)+(0.0590P)^2^+0.0000P] where P=(Fo^2^+2Fc^2^)/3'
_refine_ls_weighting_scheme calc
_refine_ls_wR_factor_gt 0.1033
_refine_ls_wR_factor_ref 0.1198
_reflns_number_gt 5724
_reflns_number_total 8442
_reflns_threshold_expression >2sigma(I)
_cod_data_source_file ic801268v_si_001_3.cif
_cod_data_source_block triplace2
_cod_depositor_comments
;
The following automatic conversions were performed:
'_symmetry_cell_setting' value 'Monoclinic' changed to 'monoclinic'
according to '/home/saulius/struct/CIF-dictionaries/cif_core.dic'
dictionary named 'cif_core.dic' version 2.4.1 from 2010-06-29.

Automatic conversion script
Id: cif_fix_enum 1527 2010-12-29 10:47:43Z saulius 
;
_cod_original_sg_symbol_H-M 'P 21/n'
_cod_database_code 4301419

loop_
_symmetry_equiv_pos_as_xyz
'x, y, z'
'-x+1/2, y+1/2, -z+1/2'
'-x, -y, -z'
'x-1/2, -y-1/2, z-1/2'

loop_
_atom_site_label
_atom_site_type_symbol
_atom_site_fract_x
_atom_site_fract_y
_atom_site_fract_z
_atom_site_U_iso_or_equiv
_atom_site_adp_type
_atom_site_occupancy
_atom_site_symmetry_multiplicity
_atom_site_calc_flag
_atom_site_refinement_flags
_atom_site_disorder_assembly
_atom_site_disorder_group
Pt1 Pt 0.31949(4) 0.31470(3) 0.13059(2) 0.04374(12) Uani 1 1 d . . .
Pt2 Pt 0.55736(4) 0.33559(3) 0.15411(2) 0.04190(12) Uani 1 1 d . . .
Pt3 Pt 0.38985(4) 0.42431(3) 0.23411(2) 0.03993(12) Uani 1 1 d . . .
C1 C 0.3628(12) 0.4953(8) 0.2969(7) 0.059(3) Uani 1 1 d . . .
O1 O 0.3446(11) 0.5379(8) 0.3368(6) 0.098(4) Uani 1 1 d . . .
C3 C 0.1923(11) 0.2632(9) 0.0817(6) 0.058(3) Uani 1 1 d . . .
C4 C 0.1122(12) 0.2336(10) 0.0514(7) 0.064(4) Uani 1 1 d . . .
C5 C 0.0144(10) 0.2002(9) 0.0186(6) 0.057(3) Uani 1 1 d . . .
C6 C -0.0249(14) 0.1196(11) 0.0296(8) 0.080(5) Uani 1 1 d . . .
H6 H 0.0139 0.0853 0.0590 0.096 Uiso 1 1 calc R . .
C7 C -0.1194(15) 0.0881(11) -0.0013(9) 0.090(6) Uani 1 1 d . . .
H7 H -0.1459 0.0340 0.0083 0.108 Uiso 1 1 calc R . .
C8 C -0.1757(14) 0.1364(12) -0.0469(8) 0.083(5) Uani 1 1 d . . .
H8 H -0.2368 0.1139 -0.0705 0.099 Uiso 1 1 calc R . .
C9 C -0.1400(15) 0.2159(12) -0.0563(8) 0.088(6) Uani 1 1 d . . .
H9 H -0.1798 0.2507 -0.0850 0.106 Uiso 1 1 calc R . .
C10 C -0.0464(14) 0.2474(11) -0.0247(8) 0.080(5) Uani 1 1 d . . .
H10 H -0.0232 0.3029 -0.0329 0.096 Uiso 1 1 calc R . .
C2 C 0.7011(11) 0.3134(11) 0.1343(7) 0.071(4) Uani 1 1 d . . .
O2 O 0.7873(10) 0.3011(11) 0.1205(6) 0.120(6) Uani 1 1 d . . .
P1 P 0.2146(2) 0.39247(18) 0.19058(14) 0.0418(7) Uani 1 1 d . . .
P2 P 0.4561(3) 0.25826(19) 0.07888(13) 0.0426(7) Uani 1 1 d . . .
P3 P 0.5811(2) 0.41747(18) 0.24215(13) 0.0387(6) Uani 1 1 d . . .
C1P C 0.1410(11) 0.4865(7) 0.1506(7) 0.055(3) Uani 1 1 d . . .
C2P C 0.2254(17) 0.5317(11) 0.1160(9) 0.101(7) Uani 1 1 d . . .
H2P1 H 0.2865 0.5502 0.1440 0.152 Uiso 1 1 calc R . .
H2P2 H 0.1917 0.5809 0.0953 0.152 Uiso 1 1 calc R . .
H2P3 H 0.2521 0.4930 0.0865 0.152 Uiso 1 1 calc R . .
C3P C 0.0995(16) 0.5499(10) 0.1962(9) 0.091(6) Uani 1 1 d . . .
H3P1 H 0.1607 0.5687 0.2239 0.136 Uiso 1 1 calc R . .
H3P2 H 0.0450 0.5223 0.2188 0.136 Uiso 1 1 calc R . .
H3P3 H 0.0665 0.5987 0.1747 0.136 Uiso 1 1 calc R . .
C4P C 0.0415(16) 0.4565(11) 0.1082(10) 0.111(8) Uani 1 1 d . . .
H4P1 H -0.0106 0.4277 0.1317 0.167 Uiso 1 1 calc R . .
H4P2 H 0.0662 0.4176 0.0783 0.167 Uiso 1 1 calc R . .
H4P3 H 0.0062 0.5054 0.0879 0.167 Uiso 1 1 calc R . .
C5P C 0.1286(10) 0.3281(8) 0.2420(6) 0.052(3) Uani 1 1 d . . .
C6P C 0.2023(14) 0.2543(10) 0.2631(9) 0.091(6) Uani 1 1 d . . .
H6P1 H 0.2688 0.2761 0.2850 0.136 Uiso 1 1 calc R . .
H6P2 H 0.2213 0.2220 0.2283 0.136 Uiso 1 1 calc R . .
H6P3 H 0.1639 0.2177 0.2895 0.136 Uiso 1 1 calc R . .
C7P C 0.1007(14) 0.3797(11) 0.2979(8) 0.086(5) Uani 1 1 d . . .
H7P1 H 0.0526 0.4267 0.2849 0.129 Uiso 1 1 calc R . .
H7P2 H 0.1680 0.4019 0.3188 0.129 Uiso 1 1 calc R . .
H7P3 H 0.0642 0.3431 0.3250 0.129 Uiso 1 1 calc R . .
C8P C 0.0230(13) 0.2930(12) 0.2078(8) 0.090(6) Uani 1 1 d . . .
H8P1 H -0.0245 0.3400 0.1941 0.135 Uiso 1 1 calc R . .
H8P2 H -0.0149 0.2567 0.2346 0.135 Uiso 1 1 calc R . .
H8P3 H 0.0418 0.2602 0.1732 0.135 Uiso 1 1 calc R . .
C9P C 0.4641(14) 0.3017(9) -0.0013(6) 0.064(4) Uani 1 1 d . . .
C10P C 0.436(2) 0.3967(11) 0.0024(8) 0.120(9) Uani 1 1 d . . .
H10A H 0.3621 0.4029 0.0153 0.180 Uiso 1 1 calc R . .
H10B H 0.4382 0.4226 -0.0372 0.180 Uiso 1 1 calc R . .
H10C H 0.4882 0.4246 0.0312 0.180 Uiso 1 1 calc R . .
C11P C 0.576(2) 0.294(2) -0.0236(11) 0.186(15) Uani 1 1 d . . .
H11A H 0.6298 0.3234 0.0042 0.280 Uiso 1 1 calc R . .
H11B H 0.5757 0.3197 -0.0634 0.280 Uiso 1 1 calc R . .
H11C H 0.5964 0.2345 -0.0259 0.280 Uiso 1 1 calc R . .
C12P C 0.377(2) 0.2602(16) -0.0445(7) 0.146(11) Uani 1 1 d . . .
H12A H 0.3063 0.2639 -0.0280 0.219 Uiso 1 1 calc R . .
H12B H 0.3959 0.2008 -0.0500 0.219 Uiso 1 1 calc R . .
H12C H 0.3733 0.2892 -0.0832 0.219 Uiso 1 1 calc R . .
C13P C 0.4801(13) 0.1394(8) 0.0848(7) 0.062(4) Uani 1 1 d . . .
C14P C 0.477(2) 0.1190(10) 0.1513(8) 0.116(9) Uani 1 1 d . . .
H14A H 0.5364 0.1489 0.1746 0.173 Uiso 1 1 calc R . .
H14B H 0.4861 0.0581 0.1574 0.173 Uiso 1 1 calc R . .
H14C H 0.4072 0.1369 0.1645 0.173 Uiso 1 1 calc R . .
C15P C 0.5880(16) 0.1110(12) 0.0636(11) 0.108(7) Uani 1 1 d . . .
H15A H 0.5881 0.1221 0.0206 0.162 Uiso 1 1 calc R . .
H15B H 0.5977 0.0505 0.0712 0.162 Uiso 1 1 calc R . .
H15C H 0.6477 0.1422 0.0855 0.162 Uiso 1 1 calc R . .
C16P C 0.3817(18) 0.0901(10) 0.0500(10) 0.112(8) Uani 1 1 d . . .
H16A H 0.3798 0.1023 0.0070 0.169 Uiso 1 1 calc R . .
H16B H 0.3131 0.1081 0.0649 0.169 Uiso 1 1 calc R . .
H16C H 0.3914 0.0293 0.0565 0.169 Uiso 1 1 calc R . .
C17P C 0.6510(12) 0.5248(7) 0.2315(6) 0.053(3) Uani 1 1 d . . .
C18P C 0.5815(17) 0.5702(10) 0.1823(8) 0.094(6) Uani 1 1 d . . .
H18A H 0.5777 0.5363 0.1455 0.142 Uiso 1 1 calc R . .
H18B H 0.6140 0.6251 0.1748 0.142 Uiso 1 1 calc R . .
H18C H 0.5080 0.5783 0.1946 0.142 Uiso 1 1 calc R . .
C19P C 0.6485(17) 0.5814(8) 0.2901(7) 0.087(6) Uani 1 1 d . . .
H19A H 0.6931 0.5549 0.3233 0.130 Uiso 1 1 calc R . .
H19B H 0.5733 0.5867 0.3004 0.130 Uiso 1 1 calc R . .
H19C H 0.6776 0.6375 0.2824 0.130 Uiso 1 1 calc R . .
C20P C 0.7667(17) 0.5145(12) 0.2125(12) 0.125(9) Uani 1 1 d . . .
H20A H 0.7646 0.4788 0.1767 0.188 Uiso 1 1 calc R . .
H20B H 0.8132 0.4882 0.2450 0.188 Uiso 1 1 calc R . .
H20C H 0.7961 0.5701 0.2035 0.188 Uiso 1 1 calc R . .
C21P C 0.6431(12) 0.3548(8) 0.3099(5) 0.055(3) Uani 1 1 d . . .
C22P C 0.5839(17) 0.2698(9) 0.3068(8) 0.088(6) Uani 1 1 d . . .
H22A H 0.5059 0.2789 0.3093 0.132 Uiso 1 1 calc R . .
H22B H 0.6130 0.2342 0.3403 0.132 Uiso 1 1 calc R . .
H22C H 0.5951 0.2418 0.2689 0.132 Uiso 1 1 calc R . .
C23P C 0.6245(14) 0.3984(10) 0.3716(6) 0.071(4) Uani 1 1 d . . .
H23A H 0.5467 0.4098 0.3732 0.107 Uiso 1 1 calc R . .
H23B H 0.6652 0.4515 0.3752 0.107 Uiso 1 1 calc R . .
H23C H 0.6501 0.3608 0.4046 0.107 Uiso 1 1 calc R . .
C24P C 0.7636(14) 0.3389(15) 0.3059(8) 0.113(8) Uani 1 1 d . . .
H24A H 0.7742 0.3116 0.2676 0.169 Uiso 1 1 calc R . .
H24B H 0.7916 0.3022 0.3389 0.169 Uiso 1 1 calc R . .
H24C H 0.8029 0.3927 0.3085 0.169 Uiso 1 1 calc R . .

loop_
_atom_site_aniso_label
_atom_site_aniso_U_11
_atom_site_aniso_U_22
_atom_site_aniso_U_33
_atom_site_aniso_U_23
_atom_site_aniso_U_13
_atom_site_aniso_U_12
Pt1 0.0436(2) 0.0432(2) 0.0441(2) -0.00295(19) 0.00244(19) 0.00207(19)
Pt2 0.0397(2) 0.0495(2) 0.0358(2) -0.00371(18) -0.00076(17) -0.00412(19)
Pt3 0.0349(2) 0.0423(2) 0.0416(2) -0.00527(18) -0.00187(17) -0.00212(18)
C1 0.062(8) 0.054(7) 0.060(8) -0.021(6) -0.005(7) 0.000(6)
O1 0.097(9) 0.103(9) 0.096(9) -0.050(8) 0.018(7) 0.002(7)
C3 0.051(7) 0.068(8) 0.054(8) -0.011(6) -0.002(6) 0.013(7)
C4 0.050(8) 0.076(9) 0.065(9) -0.009(7) 0.001(7) 0.014(7)
C5 0.039(6) 0.075(8) 0.057(8) -0.018(7) 0.001(6) 0.002(6)
C6 0.073(11) 0.082(10) 0.079(12) 0.003(9) -0.019(9) -0.010(9)
C7 0.091(13) 0.083(11) 0.091(13) -0.006(10) -0.014(11) -0.039(10)
C8 0.059(9) 0.115(14) 0.071(11) -0.038(10) -0.009(8) -0.004(10)
C9 0.083(12) 0.088(11) 0.086(13) 0.000(10) -0.034(10) 0.003(10)
C10 0.080(11) 0.080(10) 0.075(11) -0.014(8) -0.017(9) 0.006(9)
C2 0.039(7) 0.112(12) 0.059(9) -0.028(9) -0.002(6) 0.000(8)
O2 0.058(7) 0.198(16) 0.104(10) -0.052(11) 0.007(7) 0.014(9)
P1 0.0347(14) 0.0413(14) 0.0480(17) -0.0065(12) -0.0033(13) 0.0018(12)
P2 0.0499(17) 0.0444(14) 0.0338(14) -0.0077(12) 0.0046(13) -0.0083(13)
P3 0.0390(14) 0.0397(13) 0.0363(14) -0.0032(11) -0.0030(11) -0.0020(12)
C1P 0.049(7) 0.042(6) 0.071(9) 0.008(6) -0.006(6) 0.007(5)
C2P 0.126(17) 0.072(10) 0.109(16) 0.032(10) 0.026(13) 0.033(11)
C3P 0.096(13) 0.066(9) 0.114(15) 0.005(9) 0.029(11) 0.041(9)
C4P 0.100(15) 0.076(10) 0.142(19) -0.006(11) -0.073(14) 0.017(10)
C5P 0.040(6) 0.054(7) 0.063(8) -0.002(6) 0.002(6) 0.004(5)
C6P 0.075(11) 0.084(11) 0.119(15) 0.047(11) 0.037(11) 0.000(9)
C7P 0.077(11) 0.091(11) 0.096(13) -0.028(10) 0.042(10) -0.030(9)
C8P 0.064(10) 0.124(14) 0.081(12) 0.004(11) -0.004(9) -0.046(10)
C9P 0.092(11) 0.063(8) 0.037(7) 0.005(6) 0.002(7) -0.025(8)
C10P 0.23(3) 0.071(10) 0.056(10) 0.019(8) 0.008(14) -0.013(14)
C11P 0.17(3) 0.30(4) 0.095(18) 0.07(2) 0.077(18) 0.07(3)
C12P 0.18(2) 0.21(3) 0.037(8) 0.008(12) -0.030(12) -0.11(2)
C13P 0.083(10) 0.042(6) 0.066(9) -0.017(6) 0.031(8) -0.002(7)
C14P 0.22(3) 0.056(9) 0.071(12) 0.012(8) 0.032(14) 0.035(13)
C15P 0.090(14) 0.078(11) 0.16(2) -0.017(13) 0.050(14) 0.016(10)
C16P 0.142(19) 0.051(9) 0.15(2) -0.030(10) 0.019(16) -0.031(11)
C17P 0.065(8) 0.038(6) 0.056(8) -0.003(5) 0.005(6) -0.013(6)
C18P 0.135(17) 0.065(9) 0.076(11) 0.019(8) -0.030(11) -0.030(10)
C19P 0.141(16) 0.043(7) 0.074(10) -0.005(7) -0.005(11) -0.038(9)
C20P 0.092(15) 0.079(12) 0.21(3) -0.025(15) 0.065(16) -0.036(11)
C21P 0.065(8) 0.066(8) 0.032(6) 0.004(5) -0.017(6) 0.009(7)
C22P 0.125(16) 0.060(9) 0.076(11) 0.021(8) -0.011(11) 0.007(10)
C23P 0.083(11) 0.086(10) 0.043(7) 0.007(7) 0.000(7) 0.008(9)
C24P 0.057(10) 0.20(2) 0.078(12) 0.051(14) -0.006(9) 0.029(13)

loop_
_atom_type_symbol
_atom_type_description
_atom_type_scat_dispersion_real
_atom_type_scat_dispersion_imag
_atom_type_scat_source
C C 0.0033 0.0016 'International Tables Vol C Tables 4.2.6.8 and 6.1.1.4'
H H 0.0000 0.0000 'International Tables Vol C Tables 4.2.6.8 and 6.1.1.4'
O O 0.0106 0.0060 'International Tables Vol C Tables 4.2.6.8 and 6.1.1.4'
P P 0.1023 0.0942 'International Tables Vol C Tables 4.2.6.8 and 6.1.1.4'
Pt Pt -1.7033 8.3905 'International Tables Vol C Tables 4.2.6.8 and 6.1.1.4'

loop_
_geom_angle_atom_site_label_1
_geom_angle_atom_site_label_2
_geom_angle_atom_site_label_3
_geom_angle
_geom_angle_site_symmetry_1
_geom_angle_site_symmetry_3
_geom_angle_publ_flag
C3 Pt1 P1 94.8(4) . . ?
C3 Pt1 P2 97.9(4) . . ?
P1 Pt1 P2 166.63(10) . . ?
C3 Pt1 Pt2 149.2(4) . . ?
P1 Pt1 Pt2 115.90(7) . . ?
P2 Pt1 Pt2 51.31(7) . . ?
C3 Pt1 Pt3 145.7(4) . . ?
P1 Pt1 Pt3 50.95(7) . . ?
P2 Pt1 Pt3 116.41(7) . . ?
Pt2 Pt1 Pt3 65.101(17) . . ?
C2 Pt2 P2 100.5(4) . . ?
C2 Pt2 P3 104.5(4) . . ?
P2 Pt2 P3 154.85(11) . . ?
C2 Pt2 Pt1 150.6(4) . . ?
P2 Pt2 Pt1 50.11(8) . . ?
P3 Pt2 Pt1 104.90(8) . . ?
C2 Pt2 Pt3 151.7(4) . . ?
P2 Pt2 Pt3 107.77(8) . . ?
P3 Pt2 Pt3 47.38(7) . . ?
Pt1 Pt2 Pt3 57.662(16) . . ?
C1 Pt3 P1 103.0(5) . . ?
C1 Pt3 P3 102.6(5) . . ?
P1 Pt3 P3 154.47(11) . . ?
C1 Pt3 Pt1 152.8(4) . . ?
P1 Pt3 Pt1 49.82(8) . . ?
P3 Pt3 Pt1 104.66(7) . . ?
C1 Pt3 Pt2 150.0(5) . . ?
P1 Pt3 Pt2 106.92(8) . . ?
P3 Pt3 Pt2 47.57(7) . . ?
Pt1 Pt3 Pt2 57.237(17) . . ?
O1 C1 Pt3 178.2(15) . . ?
C4 C3 Pt1 178.2(12) . . ?
C3 C4 C5 176.7(16) . . ?
C10 C5 C6 116.2(13) . . ?
C10 C5 C4 121.8(15) . . ?
C6 C5 C4 122.0(14) . . ?
C7 C6 C5 121.9(16) . . ?
C7 C6 H6 119.1 . . ?
C5 C6 H6 119.1 . . ?
C6 C7 C8 120.1(16) . . ?
C6 C7 H7 119.9 . . ?
C8 C7 H7 119.9 . . ?
C9 C8 C7 118.1(15) . . ?
C9 C8 H8 120.9 . . ?
C7 C8 H8 120.9 . . ?
C8 C9 C10 121.3(17) . . ?
C8 C9 H9 119.4 . . ?
C10 C9 H9 119.4 . . ?
C5 C10 C9 122.2(17) . . ?
C5 C10 H10 118.9 . . ?
C9 C10 H10 118.9 . . ?
O2 C2 Pt2 177.7(17) . . ?
C1P P1 C5P 115.3(6) . . ?
C1P P1 Pt1 114.1(5) . . ?
C5P P1 Pt1 115.7(4) . . ?
C1P P1 Pt3 113.9(4) . . ?
C5P P1 Pt3 113.7(4) . . ?
Pt1 P1 Pt3 79.24(10) . . ?
C13P P2 C9P 113.3(7) . . ?
C13P P2 Pt1 117.6(5) . . ?
C9P P2 Pt1 115.4(5) . . ?
C13P P2 Pt2 113.3(5) . . ?
C9P P2 Pt2 114.3(4) . . ?
Pt1 P2 Pt2 78.58(9) . . ?
C21P P3 C17P 113.8(6) . . ?
C21P P3 Pt3 114.2(5) . . ?
C17P P3 Pt3 113.9(4) . . ?
C21P P3 Pt2 112.8(4) . . ?
C17P P3 Pt2 113.9(4) . . ?
Pt3 P3 Pt2 85.06(9) . . ?
C2P C1P C3P 108.1(13) . . ?
C2P C1P C4P 111.6(16) . . ?
C3P C1P C4P 108.1(14) . . ?
C2P C1P P1 106.6(10) . . ?
C3P C1P P1 111.4(10) . . ?
C4P C1P P1 111.1(9) . . ?
C1P C2P H2P1 109.5 . . ?
C1P C2P H2P2 109.5 . . ?
H2P1 C2P H2P2 109.5 . . ?
C1P C2P H2P3 109.5 . . ?
H2P1 C2P H2P3 109.5 . . ?
H2P2 C2P H2P3 109.5 . . ?
C1P C3P H3P1 109.5 . . ?
C1P C3P H3P2 109.5 . . ?
H3P1 C3P H3P2 109.5 . . ?
C1P C3P H3P3 109.5 . . ?
H3P1 C3P H3P3 109.5 . . ?
H3P2 C3P H3P3 109.5 . . ?
C1P C4P H4P1 109.5 . . ?
C1P C4P H4P2 109.5 . . ?
H4P1 C4P H4P2 109.5 . . ?
C1P C4P H4P3 109.5 . . ?
H4P1 C4P H4P3 109.5 . . ?
H4P2 C4P H4P3 109.5 . . ?
C6P C5P C8P 109.1(13) . . ?
C6P C5P C7P 108.7(14) . . ?
C8P C5P C7P 110.4(13) . . ?
C6P C5P P1 104.2(9) . . ?
C8P C5P P1 112.1(10) . . ?
C7P C5P P1 112.0(10) . . ?
C5P C6P H6P1 109.5 . . ?
C5P C6P H6P2 109.5 . . ?
H6P1 C6P H6P2 109.5 . . ?
C5P C6P H6P3 109.5 . . ?
H6P1 C6P H6P3 109.5 . . ?
H6P2 C6P H6P3 109.5 . . ?
C5P C7P H7P1 109.5 . . ?
C5P C7P H7P2 109.5 . . ?
H7P1 C7P H7P2 109.5 . . ?
C5P C7P H7P3 109.5 . . ?
H7P1 C7P H7P3 109.5 . . ?
H7P2 C7P H7P3 109.5 . . ?
C5P C8P H8P1 109.5 . . ?
C5P C8P H8P2 109.5 . . ?
H8P1 C8P H8P2 109.5 . . ?
C5P C8P H8P3 109.5 . . ?
H8P1 C8P H8P3 109.5 . . ?
H8P2 C8P H8P3 109.5 . . ?
C11P C9P C12P 111.5(19) . . ?
C11P C9P C10P 108.2(19) . . ?
C12P C9P C10P 107.6(18) . . ?
C11P C9P P2 113.7(13) . . ?
C12P C9P P2 110.1(11) . . ?
C10P C9P P2 105.4(11) . . ?
C9P C10P H10A 109.5 . . ?
C9P C10P H10B 109.5 . . ?
H10A C10P H10B 109.5 . . ?
C9P C10P H10C 109.5 . . ?
H10A C10P H10C 109.5 . . ?
H10B C10P H10C 109.5 . . ?
C9P C11P H11A 109.5 . . ?
C9P C11P H11B 109.5 . . ?
H11A C11P H11B 109.5 . . ?
C9P C11P H11C 109.5 . . ?
H11A C11P H11C 109.5 . . ?
H11B C11P H11C 109.5 . . ?
C9P C12P H12A 109.5 . . ?
C9P C12P H12B 109.5 . . ?
H12A C12P H12B 109.5 . . ?
C9P C12P H12C 109.5 . . ?
H12A C12P H12C 109.5 . . ?
H12B C12P H12C 109.5 . . ?
C15P C13P C14P 109.9(16) . . ?
C15P C13P C16P 110.6(14) . . ?
C14P C13P C16P 106.8(15) . . ?
C15P C13P P2 113.9(11) . . ?
C14P C13P P2 105.0(9) . . ?
C16P C13P P2 110.2(11) . . ?
C13P C14P H14A 109.5 . . ?
C13P C14P H14B 109.5 . . ?
H14A C14P H14B 109.5 . . ?
C13P C14P H14C 109.5 . . ?
H14A C14P H14C 109.5 . . ?
H14B C14P H14C 109.5 . . ?
C13P C15P H15A 109.5 . . ?
C13P C15P H15B 109.5 . . ?
H15A C15P H15B 109.5 . . ?
C13P C15P H15C 109.5 . . ?
H15A C15P H15C 109.5 . . ?
H15B C15P H15C 109.5 . . ?
C13P C16P H16A 109.5 . . ?
C13P C16P H16B 109.5 . . ?
H16A C16P H16B 109.5 . . ?
C13P C16P H16C 109.5 . . ?
H16A C16P H16C 109.5 . . ?
H16B C16P H16C 109.5 . . ?
C18P C17P C20P 109.0(16) . . ?
C18P C17P C19P 106.3(12) . . ?
C20P C17P C19P 112.2(14) . . ?
C18P C17P P3 106.2(9) . . ?
C20P C17P P3 112.2(10) . . ?
C19P C17P P3 110.7(9) . . ?
C17P C18P H18A 109.5 . . ?
C17P C18P H18B 109.5 . . ?
H18A C18P H18B 109.5 . . ?
C17P C18P H18C 109.5 . . ?
H18A C18P H18C 109.5 . . ?
H18B C18P H18C 109.5 . . ?
C17P C19P H19A 109.5 . . ?
C17P C19P H19B 109.5 . . ?
H19A C19P H19B 109.5 . . ?
C17P C19P H19C 109.5 . . ?
H19A C19P H19C 109.5 . . ?
H19B C19P H19C 109.5 . . ?
C17P C20P H20A 109.5 . . ?
C17P C20P H20B 109.5 . . ?
H20A C20P H20B 109.5 . . ?
C17P C20P H20C 109.5 . . ?
H20A C20P H20C 109.5 . . ?
H20B C20P H20C 109.5 . . ?
C24P C21P C22P 108.4(15) . . ?
C24P C21P C23P 110.1(13) . . ?
C22P C21P C23P 108.5(13) . . ?
C24P C21P P3 111.2(11) . . ?
C22P C21P P3 105.5(9) . . ?
C23P C21P P3 112.8(9) . . ?
C21P C22P H22A 109.5 . . ?
C21P C22P H22B 109.5 . . ?
H22A C22P H22B 109.5 . . ?
C21P C22P H22C 109.5 . . ?
H22A C22P H22C 109.5 . . ?
H22B C22P H22C 109.5 . . ?
C21P C23P H23A 109.5 . . ?
C21P C23P H23B 109.5 . . ?
H23A C23P H23B 109.5 . . ?
C21P C23P H23C 109.5 . . ?
H23A C23P H23C 109.5 . . ?
H23B C23P H23C 109.5 . . ?
C21P C24P H24A 109.5 . . ?
C21P C24P H24B 109.5 . . ?
H24A C24P H24B 109.5 . . ?
C21P C24P H24C 109.5 . . ?
H24A C24P H24C 109.5 . . ?
H24B C24P H24C 109.5 . . ?

loop_
_geom_bond_atom_site_label_1
_geom_bond_atom_site_label_2
_geom_bond_distance
_geom_bond_site_symmetry_2
_geom_bond_publ_flag
Pt1 C3 1.963(13) . ?
Pt1 P1 2.259(3) . ?
Pt1 P2 2.263(3) . ?
Pt1 Pt2 2.8908(8) . ?
Pt1 Pt3 2.9045(7) . ?
Pt2 C2 1.860(15) . ?
Pt2 P2 2.302(3) . ?
Pt2 P3 2.310(3) . ?
Pt2 Pt3 3.1181(7) . ?
Pt3 C1 1.819(13) . ?
Pt3 P1 2.296(3) . ?
Pt3 P3 2.303(3) . ?
C1 O1 1.134(16) . ?
C3 C4 1.213(18) . ?
C4 C5 1.425(18) . ?
C5 C10 1.36(2) . ?
C5 C6 1.37(2) . ?
C6 C7 1.36(2) . ?
C6 H6 0.9300 . ?
C7 C8 1.38(2) . ?
C7 H7 0.9300 . ?
C8 C9 1.33(2) . ?
C8 H8 0.9300 . ?
C9 C10 1.36(2) . ?
C9 H9 0.9300 . ?
C10 H10 0.9300 . ?
C2 O2 1.127(18) . ?
P1 C1P 1.885(12) . ?
P1 C5P 1.889(14) . ?
P2 C13P 1.871(13) . ?
P2 C9P 1.895(13) . ?
P3 C21P 1.876(12) . ?
P3 C17P 1.892(12) . ?
C1P C2P 1.50(2) . ?
C1P C3P 1.52(2) . ?
C1P C4P 1.525(19) . ?
C2P H2P1 0.9600 . ?
C2P H2P2 0.9600 . ?
C2P H2P3 0.9600 . ?
C3P H3P1 0.9600 . ?
C3P H3P2 0.9600 . ?
C3P H3P3 0.9600 . ?
C4P H4P1 0.9600 . ?
C4P H4P2 0.9600 . ?
C4P H4P3 0.9600 . ?
C5P C6P 1.498(19) . ?
C5P C8P 1.521(18) . ?
C5P C7P 1.528(19) . ?
C6P H6P1 0.9600 . ?
C6P H6P2 0.9600 . ?
C6P H6P3 0.9600 . ?
C7P H7P1 0.9600 . ?
C7P H7P2 0.9600 . ?
C7P H7P3 0.9600 . ?
C8P H8P1 0.9600 . ?
C8P H8P2 0.9600 . ?
C8P H8P3 0.9600 . ?
C9P C11P 1.49(3) . ?
C9P C12P 1.50(2) . ?
C9P C10P 1.52(2) . ?
C10P H10A 0.9600 . ?
C10P H10B 0.9600 . ?
C10P H10C 0.9600 . ?
C11P H11A 0.9600 . ?
C11P H11B 0.9600 . ?
C11P H11C 0.9600 . ?
C12P H12A 0.9600 . ?
C12P H12B 0.9600 . ?
C12P H12C 0.9600 . ?
C13P C15P 1.49(2) . ?
C13P C14P 1.50(2) . ?
C13P C16P 1.56(2) . ?
C14P H14A 0.9600 . ?
C14P H14B 0.9600 . ?
C14P H14C 0.9600 . ?
C15P H15A 0.9600 . ?
C15P H15B 0.9600 . ?
C15P H15C 0.9600 . ?
C16P H16A 0.9600 . ?
C16P H16B 0.9600 . ?
C16P H16C 0.9600 . ?
C17P C18P 1.486(19) . ?
C17P C20P 1.50(2) . ?
C17P C19P 1.560(19) . ?
C18P H18A 0.9600 . ?
C18P H18B 0.9600 . ?
C18P H18C 0.9600 . ?
C19P H19A 0.9600 . ?
C19P H19B 0.9600 . ?
C19P H19C 0.9600 . ?
C20P H20A 0.9600 . ?
C20P H20B 0.9600 . ?
C20P H20C 0.9600 . ?
C21P C24P 1.49(2) . ?
C21P C22P 1.50(2) . ?
C21P C23P 1.549(18) . ?
C22P H22A 0.9600 . ?
C22P H22B 0.9600 . ?
C22P H22C 0.9600 . ?
C23P H23A 0.9600 . ?
C23P H23B 0.9600 . ?
C23P H23C 0.9600 . ?
C24P H24A 0.9600 . ?
C24P H24B 0.9600 . ?
C24P H24C 0.9600 . ?
